data_2211699
loop_
_publ_author_name
'Yang, Shu-Ping'
'Han, Li-Jun'
'Wang, Da-Qi'

_publ_section_title
;
 4-Methyl-7-phenylsulfonamido-2<i>H</i>-1-benzopyran-2-one
;
_journal_coeditor_code AT2173
_journal_issue 1
_journal_name_full 'Acta Crystallographica Section E'
_journal_page_first o135
_journal_page_last o137
_journal_paper_doi 10.1107/S1600536806051117
_journal_volume 63
_journal_year 2007
_chemical_formula_iupac 'C16 H13 N O4 S'
_chemical_formula_moiety 'C16 H13 N O4 S'
_chemical_formula_sum 'C16 H13 N O4 S'
_chemical_formula_weight 315.33
_chemical_melting_point 518
_chemical_name_systematic
;
4-Methyl-7-phenylsulfonamido-2H-1-benzopyran-2-one
;
_space_group_IT_number 2
_symmetry_cell_setting triclinic
_symmetry_space_group_name_Hall '-P 1'
_symmetry_space_group_name_H-M 'P -1'
_atom_sites_solution_hydrogens geom
_atom_sites_solution_primary direct
_atom_sites_solution_secondary difmap
_audit_creation_method SHELXL97
_cell_angle_alpha 83.246(5)
_cell_angle_beta 85.316(5)
_cell_angle_gamma 70.287(4)
_cell_formula_units_Z 2
_cell_length_a 8.040(3)
_cell_length_b 8.193(3)
_cell_length_c 11.656(5)
_cell_measurement_reflns_used 1538
_cell_measurement_temperature 298(2)
_cell_measurement_theta_max 26.381
_cell_measurement_theta_min 2.653
_cell_volume 717.1(5)
_computing_cell_refinement SMART
_computing_data_collection 'SMART (Siemens, 1996)'
_computing_data_reduction 'SAINT (Siemens, 1996)'
_computing_molecular_graphics 'SHELXTL (Sheldrick, 1997b)'
_computing_publication_material SHELXTL
_computing_structure_refinement 'SHELXL97 (Sheldrick, 1997a)'
_computing_structure_solution 'SHELXS97 (Sheldrick, 1997a)'
_diffrn_ambient_temperature 298(2)
_diffrn_measured_fraction_theta_full 0.984
_diffrn_measured_fraction_theta_max 0.984
_diffrn_measurement_device_type 'Siemens SMART 1000 CCD area-detector'
_diffrn_measurement_method '\f and \w'
_diffrn_radiation_monochromator graphite
_diffrn_radiation_source 'fine-focus sealed tube'
_diffrn_radiation_type MoK\a
_diffrn_radiation_wavelength 0.71073
_diffrn_reflns_av_R_equivalents 0.0186
_diffrn_reflns_av_sigmaI/netI 0.0382
_diffrn_reflns_limit_h_max 9
_diffrn_reflns_limit_h_min -9
_diffrn_reflns_limit_k_max 9
_diffrn_reflns_limit_k_min -9
_diffrn_reflns_limit_l_max 13
_diffrn_reflns_limit_l_min -12
_diffrn_reflns_number 3735
_diffrn_reflns_theta_full 25.01
_diffrn_reflns_theta_max 25.01
_diffrn_reflns_theta_min 1.76
_diffrn_standards_decay_% 0
_diffrn_standards_number 0
_exptl_absorpt_coefficient_mu 0.244
_exptl_absorpt_correction_T_max 0.9506
_exptl_absorpt_correction_T_min 0.9046
_exptl_absorpt_correction_type multi-scan
_exptl_absorpt_process_details '(SADABS; Sheldrick, 1996)'
_exptl_crystal_colour yellow
_exptl_crystal_density_diffrn 1.461
_exptl_crystal_density_method 'not measured'
_exptl_crystal_description block
_exptl_crystal_F_000 328
_exptl_crystal_size_max 0.42
_exptl_crystal_size_mid 0.25
_exptl_crystal_size_min 0.21
_refine_diff_density_max 0.244
_refine_diff_density_min -0.336
_refine_ls_extinction_method none
_refine_ls_goodness_of_fit_ref 1.048
_refine_ls_hydrogen_treatment constr
_refine_ls_matrix_type full
_refine_ls_number_parameters 200
_refine_ls_number_reflns 2493
_refine_ls_number_restraints 6
_refine_ls_restrained_S_all 1.048
_refine_ls_R_factor_all 0.0655
_refine_ls_R_factor_gt 0.0455
_refine_ls_shift/su_max 0.000
_refine_ls_shift/su_mean 0.000
_refine_ls_structure_factor_coef Fsqd
_refine_ls_weighting_details 'calc w = 1/[\s^2^(Fo^2^)+(0.0566P)^2^+0.2626P] where P=(Fo^2^+2Fc^2^)/3'
_refine_ls_weighting_scheme calc
_refine_ls_wR_factor_gt 0.1068
_refine_ls_wR_factor_ref 0.1237
_reflns_number_gt 1853
_reflns_number_total 2493
_reflns_threshold_expression I>2\s(I)
_cod_data_source_file at2173.cif
_cod_data_source_block I
_cod_original_cell_volume 717.0(5)
_cod_database_code 2211699
_cod_database_fobs_code 2211699

loop_
_symmetry_equiv_pos_as_xyz
'x, y, z'
'-x, -y, -z'

loop_
_atom_site_type_symbol
_atom_site_label
_atom_site_fract_x
_atom_site_fract_y
_atom_site_fract_z
_atom_site_U_iso_or_equiv
_atom_site_adp_type
_atom_site_calc_flag
_atom_site_refinement_flags
_atom_site_occupancy
O O1 0.6429(3) 0.7223(2) 0.45846(15) 0.0564(5) Uani d . 1
O O2 0.7076(3) 0.6107(3) 0.29165(19) 0.0858(8) Uani d . 1
O O3 0.8542(3) 0.9148(2) 0.78300(17) 0.0607(5) Uani d . 1
O O4 0.7141(3) 0.9654(2) 0.97720(16) 0.0561(5) Uani d . 1
N N1 0.5329(3) 0.9637(3) 0.82199(18) 0.0485(6) Uani d . 1
H H1 0.4588 0.9541 0.8826 0.058 Uiso d R 1
S S1 0.73206(9) 0.88610(8) 0.87159(6) 0.0462(2) Uani d . 1
C C1 0.5938(5) 0.6607(4) 0.3657(2) 0.0622(8) Uani d . 1
C C2 0.4156(5) 0.6617(4) 0.3674(2) 0.0633(8) Uani d . 1
H H2 0.3804 0.6217 0.3052 0.076 Uiso calc R 1
C C3 0.2958(4) 0.7175(4) 0.4542(2) 0.0553(7) Uani d . 1
C C4 0.3509(3) 0.7829(3) 0.5494(2) 0.0452(6) Uani d . 1
C C5 0.5244(3) 0.7819(3) 0.5484(2) 0.0452(6) Uani d . 1
C C6 0.5893(4) 0.8398(3) 0.6354(2) 0.0457(6) Uani d . 1
H H6 0.7057 0.8386 0.6311 0.055 Uiso calc R 1
C C7 0.4780(3) 0.8998(3) 0.7296(2) 0.0429(6) Uani d . 1
C C8 0.3032(4) 0.9036(3) 0.7332(2) 0.0480(7) Uani d . 1
H H8 0.2278 0.9453 0.7960 0.058 Uiso calc R 1
C C9 0.2415(4) 0.8465(3) 0.6453(2) 0.0497(7) Uani d . 1
H H9 0.1244 0.8500 0.6492 0.060 Uiso calc R 1
C C10 0.1119(5) 0.7116(5) 0.4550(3) 0.0778(10) Uani d . 1
H H10A 0.0991 0.6595 0.3881 0.117 Uiso calc R 1
H H10B 0.0290 0.8278 0.4537 0.117 Uiso calc R 1
H H10C 0.0896 0.6437 0.5237 0.117 Uiso calc R 1
C C11 0.7784(3) 0.6610(3) 0.9037(2) 0.0426(6) Uani d U 1
C C12 0.9009(4) 0.5469(4) 0.8365(3) 0.0615(8) Uani d . 1
H H12 0.9605 0.5874 0.7739 0.074 Uiso calc R 1
C C13 0.9337(5) 0.3706(4) 0.8640(3) 0.0767(10) Uani d . 1
H H13 1.0152 0.2913 0.8188 0.092 Uiso calc R 1
C C14 0.8474(5) 0.3120(4) 0.9569(4) 0.0771(11) Uani d . 1
H H14 0.8697 0.1931 0.9747 0.093 Uiso calc R 1
C C15 0.7279(5) 0.4286(5) 1.0241(4) 0.0865(11) Uani d . 1
H H15 0.6703 0.3883 1.0878 0.104 Uiso calc R 1
C C16 0.6927(4) 0.6039(4) 0.9978(3) 0.0669(9) Uani d U 1
H H16 0.6117 0.6830 1.0433 0.080 Uiso calc R 1

loop_
_atom_site_aniso_label
_atom_site_aniso_U_11
_atom_site_aniso_U_22
_atom_site_aniso_U_33
_atom_site_aniso_U_12
_atom_site_aniso_U_13
_atom_site_aniso_U_23
O1 0.0560(12) 0.0579(12) 0.0462(11) -0.0108(10) 0.0179(9) -0.0072(9)
O2 0.0931(19) 0.0940(17) 0.0568(13) -0.0149(14) 0.0284(13) -0.0246(12)
O3 0.0567(13) 0.0576(12) 0.0684(13) -0.0261(10) 0.0211(10) -0.0040(10)
O4 0.0564(12) 0.0554(11) 0.0646(12) -0.0252(10) 0.0119(10) -0.0283(9)
N1 0.0446(13) 0.0460(12) 0.0506(13) -0.0111(10) 0.0123(10) -0.0088(10)
S1 0.0445(4) 0.0415(4) 0.0542(4) -0.0175(3) 0.0120(3) -0.0117(3)
C1 0.076(2) 0.0532(17) 0.0436(17) -0.0071(16) 0.0087(16) -0.0027(14)
C2 0.076(2) 0.0574(18) 0.0468(17) -0.0097(16) -0.0055(16) -0.0041(14)
C3 0.0609(19) 0.0472(16) 0.0489(16) -0.0079(14) -0.0066(14) 0.0036(13)
C4 0.0453(16) 0.0379(13) 0.0430(14) -0.0051(12) 0.0028(12) 0.0041(11)
C5 0.0463(16) 0.0373(13) 0.0402(14) -0.0033(12) 0.0114(12) 0.0022(11)
C6 0.0405(15) 0.0423(14) 0.0478(15) -0.0094(12) 0.0097(12) -0.0001(12)
C7 0.0439(15) 0.0349(13) 0.0433(14) -0.0074(11) 0.0063(11) 0.0006(11)
C8 0.0453(16) 0.0453(15) 0.0460(15) -0.0085(12) 0.0143(12) -0.0054(12)
C9 0.0404(15) 0.0486(15) 0.0530(16) -0.0090(12) 0.0069(13) 0.0000(13)
C10 0.068(2) 0.085(2) 0.079(2) -0.0194(19) -0.0138(18) -0.0121(19)
C11 0.0416(15) 0.0424(14) 0.0477(14) -0.0177(12) -0.0013(12) -0.0085(11)
C12 0.069(2) 0.0501(17) 0.0570(18) -0.0078(15) 0.0006(15) -0.0083(14)
C13 0.092(3) 0.0463(18) 0.081(2) -0.0037(18) -0.020(2) -0.0137(17)
C14 0.080(3) 0.0440(18) 0.115(3) -0.0271(18) -0.039(2) 0.0065(19)
C15 0.080(3) 0.069(2) 0.112(3) -0.037(2) 0.002(2) 0.020(2)
C16 0.066(2) 0.0589(19) 0.076(2) -0.0265(16) 0.0153(17) -0.0036(16)

loop_
_atom_type_symbol
_atom_type_description
_atom_type_scat_dispersion_real
_atom_type_scat_dispersion_imag
_atom_type_scat_source
C C 0.0033 0.0016 'International Tables Vol C Tables 4.2.6.8 and 6.1.1.4'
H H 0.0000 0.0000 'International Tables Vol C Tables 4.2.6.8 and 6.1.1.4'
N N 0.0061 0.0033 'International Tables Vol C Tables 4.2.6.8 and 6.1.1.4'
O O 0.0106 0.0060 'International Tables Vol C Tables 4.2.6.8 and 6.1.1.4'
S S 0.1246 0.1234 'International Tables Vol C Tables 4.2.6.8 and 6.1.1.4'

loop_
_geom_angle_atom_site_label_1
_geom_angle_atom_site_label_2
_geom_angle_atom_site_label_3
_geom_angle
C5 O1 C1 121.1(2)
C7 N1 S1 124.25(17)
C7 N1 H1 105.8
S1 N1 H1 105.9
O3 S1 O4 119.09(12)
O3 S1 N1 108.72(12)
O4 S1 N1 103.70(11)
O3 S1 C11 108.81(12)
O4 S1 C11 109.15(12)
N1 S1 C11 106.65(11)
O2 C1 O1 115.9(3)
O2 C1 C2 126.8(3)
O1 C1 C2 117.3(3)
C3 C2 C1 123.5(3)
C3 C2 H2 118.2
C1 C2 H2 118.2
C2 C3 C4 117.8(3)
C2 C3 C10 122.2(3)
C4 C3 C10 120.0(3)
C5 C4 C9 116.5(3)
C5 C4 C3 118.9(2)
C9 C4 C3 124.5(3)
O1 C5 C6 115.5(2)
O1 C5 C4 121.4(2)
C6 C5 C4 123.2(2)
C5 C6 C7 118.7(3)
C5 C6 H6 120.6
C7 C6 H6 120.6
C6 C7 C8 119.7(3)
C6 C7 N1 122.5(2)
C8 C7 N1 117.8(2)
C9 C8 C7 120.5(2)
C9 C8 H8 119.8
C7 C8 H8 119.8
C8 C9 C4 121.4(3)
C8 C9 H9 119.3
C4 C9 H9 119.3
C3 C10 H10A 109.5
C3 C10 H10B 109.5
H10A C10 H10B 109.5
C3 C10 H10C 109.5
H10A C10 H10C 109.5
H10B C10 H10C 109.5
C16 C11 C12 121.6(3)
C16 C11 S1 118.4(2)
C12 C11 S1 120.0(2)
C11 C12 C13 118.5(3)
C11 C12 H12 120.8
C13 C12 H12 120.8
C14 C13 C12 120.4(3)
C14 C13 H13 119.8
C12 C13 H13 119.8
C13 C14 C15 120.0(3)
C13 C14 H14 120.0
C15 C14 H14 120.0
C16 C15 C14 120.5(3)
C16 C15 H15 119.8
C14 C15 H15 119.8
C11 C16 C15 119.0(3)
C11 C16 H16 120.5
C15 C16 H16 120.5

loop_
_geom_bond_atom_site_label_1
_geom_bond_atom_site_label_2
_geom_bond_distance
O1 C5 1.374(3)
O1 C1 1.382(4)
O2 C1 1.205(3)
O3 S1 1.4207(19)
O4 S1 1.4331(19)
N1 C7 1.412(3)
N1 S1 1.637(2)
N1 H1 0.9000
S1 C11 1.754(3)
C1 C2 1.429(5)
C2 C3 1.346(4)
C2 H2 0.9300
C3 C4 1.448(4)
C3 C10 1.495(4)
C4 C5 1.391(4)
C4 C9 1.400(3)
C5 C6 1.376(4)
C6 C7 1.385(3)
C6 H6 0.9300
C7 C8 1.393(4)
C8 C9 1.366(4)
C8 H8 0.9300
C9 H9 0.9300
C10 H10A 0.9600
C10 H10B 0.9600
C10 H10C 0.9600
C11 C16 1.367(4)
C11 C12 1.372(4)
C12 C13 1.380(4)
C12 H12 0.9300
C13 C14 1.366(5)
C13 H13 0.9300
C14 C15 1.372(5)
C14 H14 0.9300
C15 C16 1.369(5)
C15 H15 0.9300
C16 H16 0.9300

loop_
_geom_hbond_atom_site_label_D
_geom_hbond_atom_site_label_H
_geom_hbond_atom_site_label_A
_geom_hbond_site_symmetry_A
_geom_hbond_distance_DH
_geom_hbond_distance_HA
_geom_hbond_distance_DA
_geom_hbond_angle_DHA
C6 H6 O3 . 0.93 2.46 3.099(4) 125.8
N1 H1 O4 2_677 0.90 2.07 2.923(3) 156.8
C9 H9 O3 1_455 0.93 2.51 3.287(3) 141.3
C12 H12 O2 2_766 0.93 2.72 3.278(4) 119.8
C14 H14 O4 1_545 0.93 2.57 3.336(4) 139.9

loop_
_geom_torsion_atom_site_label_1
_geom_torsion_atom_site_label_2
_geom_torsion_atom_site_label_3
_geom_torsion_atom_site_label_4
_geom_torsion
C7 N1 S1 O3 63.8(2)
C7 N1 S1 O4 -168.56(19)
C7 N1 S1 C11 -53.4(2)
C5 O1 C1 O2 -179.7(2)
C5 O1 C1 C2 0.0(4)
O2 C1 C2 C3 179.0(3)
O1 C1 C2 C3 -0.6(4)
C1 C2 C3 C4 1.2(4)
C1 C2 C3 C10 -178.0(3)
C2 C3 C4 C5 -1.3(4)
C10 C3 C4 C5 178.0(3)
C2 C3 C4 C9 179.5(3)
C10 C3 C4 C9 -1.2(4)
C1 O1 C5 C6 -180.0(2)
C1 O1 C5 C4 -0.1(3)
C9 C4 C5 O1 -180.0(2)
C3 C4 C5 O1 0.8(3)
C9 C4 C5 C6 -0.1(4)
C3 C4 C5 C6 -179.4(2)
O1 C5 C6 C7 -179.2(2)
C4 C5 C6 C7 0.9(4)
C5 C6 C7 C8 -1.2(4)
C5 C6 C7 N1 -179.1(2)
S1 N1 C7 C6 -35.5(3)
S1 N1 C7 C8 146.5(2)
C6 C7 C8 C9 0.8(4)
N1 C7 C8 C9 178.8(2)
C7 C8 C9 C4 0.0(4)
C5 C4 C9 C8 -0.4(4)
C3 C4 C9 C8 178.9(2)
O3 S1 C11 C16 170.9(2)
O4 S1 C11 C16 39.5(3)
N1 S1 C11 C16 -71.9(2)
O3 S1 C11 C12 -7.7(3)
O4 S1 C11 C12 -139.1(2)
N1 S1 C11 C12 109.4(2)
C16 C11 C12 C13 1.7(5)
S1 C11 C12 C13 -179.8(2)
C11 C12 C13 C14 -0.9(5)
C12 C13 C14 C15 -0.3(5)
C13 C14 C15 C16 0.7(6)
C12 C11 C16 C15 -1.2(5)
S1 C11 C16 C15 -179.8(3)
C14 C15 C16 C11 0.0(5)

loop_
_cod_related_entry_id
_cod_related_entry_database
_cod_related_entry_code
1 ChemSpider 2091529
